data_7012743
loop_
_publ_author_name
'Caradoc-Davies, Paula L.'
'Hanton, Lyall R.'

_publ_section_title
;
 Molecular rectangles from metallomacrocycles: development of
 dibenzofuran ligands
;
_journal_issue 9
_journal_name_full 'Dalton Transactions'
_journal_page_first 1754
_journal_paper_doi 10.1039/b300761h
_journal_year 2003
_chemical_formula_moiety '[Ag2(L)2](ClO4)2.3CH2Cl2'
_chemical_formula_sum 'C23.5 H17 Ag Cl4 N2 O5 S2'
_chemical_formula_weight 721.18
_chemical_name_systematic
;
?
;
_space_group_IT_number 2
_symmetry_cell_setting triclinic
_symmetry_space_group_name_Hall '-P 1'
_symmetry_space_group_name_H-M 'P -1'
_atom_sites_solution_hydrogens geom
_atom_sites_solution_primary direct
_atom_sites_solution_secondary difmap
_audit_creation_method SHELXL-97
_cell_angle_alpha 81.954(5)
_cell_angle_beta 72.710(5)
_cell_angle_gamma 81.553(5)
_cell_formula_units_Z 2
_cell_length_a 9.666(5)
_cell_length_b 10.113(5)
_cell_length_c 14.921(5)
_cell_measurement_reflns_used 6951
_cell_measurement_temperature 168(2)
_cell_measurement_theta_max 26.38
_cell_measurement_theta_min 2.28
_cell_volume 1370.4(11)
_computing_cell_refinement 'Bruker XSCANS'
_computing_data_collection 'Bruker XSCANS'
_computing_data_reduction 'Bruker SHELXTL'
_computing_molecular_graphics 'Bruker SHELXTL'
_computing_publication_material 'Bruker SHELXTL'
_computing_structure_refinement 'SHELXL-97 (Sheldrick, 1997)'
_computing_structure_solution 'Bruker SHELXTL'
_diffrn_ambient_temperature 168(2)
_diffrn_measured_fraction_theta_full 0.960
_diffrn_measured_fraction_theta_max 0.960
_diffrn_measurement_device_type 'Bruker P4'
_diffrn_measurement_method '\w scans'
_diffrn_radiation_monochromator graphite
_diffrn_radiation_source 'fine-focus sealed tube'
_diffrn_radiation_type MoK\a
_diffrn_radiation_wavelength 0.71069
_diffrn_reflns_av_R_equivalents 0.0147
_diffrn_reflns_av_sigmaI/netI 0.0202
_diffrn_reflns_limit_h_max 12
_diffrn_reflns_limit_h_min -11
_diffrn_reflns_limit_k_max 8
_diffrn_reflns_limit_k_min -12
_diffrn_reflns_limit_l_max 17
_diffrn_reflns_limit_l_min -18
_diffrn_reflns_number 10953
_diffrn_reflns_theta_full 26.38
_diffrn_reflns_theta_max 26.38
_diffrn_reflns_theta_min 2.28
_exptl_absorpt_coefficient_mu 1.316
_exptl_absorpt_correction_T_max 0.779
_exptl_absorpt_correction_T_min 0.508
_exptl_absorpt_correction_type none
_exptl_absorpt_process_details 'SADABS (Sheldrick 1996)'
_exptl_crystal_colour colourless
_exptl_crystal_density_diffrn 1.748
_exptl_crystal_density_method 'not measured'
_exptl_crystal_description block
_exptl_crystal_F_000 718
_exptl_crystal_size_max 0.65
_exptl_crystal_size_mid 0.44
_exptl_crystal_size_min 0.19
_refine_diff_density_max 1.117
_refine_diff_density_min -1.436
_refine_diff_density_rms 0.134
_refine_ls_extinction_method none
_refine_ls_goodness_of_fit_ref 1.052
_refine_ls_hydrogen_treatment constr
_refine_ls_matrix_type full
_refine_ls_number_parameters 372
_refine_ls_number_reflns 5386
_refine_ls_number_restraints 0
_refine_ls_restrained_S_all 1.052
_refine_ls_R_factor_all 0.0607
_refine_ls_R_factor_gt 0.0537
_refine_ls_shift/su_max 0.001
_refine_ls_shift/su_mean 0.000
_refine_ls_structure_factor_coef Fsqd
_refine_ls_weighting_details 'calc w=1/[\s^2^(Fo^2^)+(0.1097P)^2^+2.7779P] where P=(Fo^2^+2Fc^2^)/3'
_refine_ls_weighting_scheme calc
_refine_ls_wR_factor_gt 0.1642
_refine_ls_wR_factor_ref 0.1689
_reflns_number_gt 4618
_reflns_number_total 5386
_reflns_threshold_expression >2sigma(I)
_cod_data_source_file b300761h.txt
_cod_data_source_block Compound_1.3CH2Cl2
_cod_depositor_comments
;
The following automatic conversions were performed:
'_symmetry_cell_setting' value 'Triclinic' changed to 'triclinic'
according to '/home/saulius/struct/CIF-dictionaries/cif_core.dic'
dictionary named 'cif_core.dic' version 2.4.1 from 2010-06-29.

Automatic conversion script
Id: cif_fix_enum 1527 2010-12-29 10:47:43Z saulius 
;
_cod_original_sg_symbol_H-M P-1
_cod_original_formula_sum 'C23.50 H17 Ag Cl4 N2 O5 S2'
_cod_database_code 7012743

loop_
_symmetry_equiv_pos_as_xyz
'x, y, z'
'-x, -y, -z'

loop_
_atom_site_label
_atom_site_type_symbol
_atom_site_fract_x
_atom_site_fract_y
_atom_site_fract_z
_atom_site_U_iso_or_equiv
_atom_site_adp_type
_atom_site_occupancy
_atom_site_symmetry_multiplicity
_atom_site_calc_flag
_atom_site_refinement_flags
_atom_site_disorder_assembly
_atom_site_disorder_group
C1 C 0.6249(6) -0.3456(6) 0.4862(4) 0.0471(12) Uani 1 1 d . . .
H1 H 0.6495 -0.3248 0.5379 0.056 Uiso 1 1 calc R . .
C2 C 0.6987(6) -0.4578(6) 0.4429(4) 0.0462(12) Uani 1 1 d . . .
H2 H 0.7699 -0.5118 0.4657 0.055 Uiso 1 1 calc R . .
C3 C 0.6648(5) -0.4885(4) 0.3650(3) 0.0357(10) Uani 1 1 d . . .
C4 C 0.5586(6) -0.4055(5) 0.3338(4) 0.0398(10) Uani 1 1 d . . .
H4 H 0.5343 -0.4227 0.2811 0.048 Uiso 1 1 calc R . .
C5 C 0.4882(5) -0.2953(5) 0.3824(3) 0.0388(10) Uani 1 1 d . . .
H5 H 0.4159 -0.2402 0.3613 0.047 Uiso 1 1 calc R . .
C6 C 0.7162(5) -0.6152(5) 0.2055(3) 0.0389(10) Uani 1 1 d . . .
C7 C 0.6252(6) -0.6939(5) 0.1848(4) 0.0455(12) Uani 1 1 d . . .
H7 H 0.5815 -0.7594 0.2304 0.055 Uiso 1 1 calc R . .
C8 C 0.5985(6) -0.6761(6) 0.0960(4) 0.0515(14) Uani 1 1 d . . .
H8 H 0.5391 -0.7314 0.0835 0.062 Uiso 1 1 calc R . .
C9 C 0.6588(6) -0.5779(5) 0.0267(4) 0.0442(12) Uani 1 1 d . . .
H9 H 0.6400 -0.5669 -0.0316 0.053 Uiso 1 1 calc R . .
C10 C 0.7481(5) -0.4956(5) 0.0461(3) 0.0363(10) Uani 1 1 d . . .
C11 C 0.8296(5) -0.3838(5) -0.0044(3) 0.0369(10) Uani 1 1 d . . .
C12 C 0.8483(6) -0.3104(5) -0.0931(4) 0.0445(12) Uani 1 1 d . . .
H12 H 0.8028 -0.3303 -0.1357 0.053 Uiso 1 1 calc R . .
C13 C 0.9368(6) -0.2069(5) -0.1158(4) 0.0479(13) Uani 1 1 d . . .
H13 H 0.9514 -0.1579 -0.1748 0.057 Uiso 1 1 calc R . .
C14 C 1.0037(6) -0.1749(5) -0.0530(3) 0.0434(12) Uani 1 1 d . . .
H14 H 1.0617 -0.1046 -0.0706 0.052 Uiso 1 1 calc R . .
C15 C 0.9863(5) -0.2457(4) 0.0367(3) 0.0351(10) Uani 1 1 d . . .
C16 C 0.8980(5) -0.3495(4) 0.0581(3) 0.0319(9) Uani 1 1 d . . .
C17 C 0.7761(5) -0.5171(4) 0.1340(3) 0.0341(9) Uani 1 1 d . . .
C18 C 0.0527(5) 0.1401(4) 0.7942(3) 0.0343(9) Uani 1 1 d . . .
C19 C 0.2002(5) 0.1118(4) 0.7901(3) 0.0352(10) Uani 1 1 d . . .
H19 H 0.2346 0.1354 0.8370 0.042 Uiso 1 1 calc R . .
C20 C 0.2935(5) 0.0490(4) 0.7161(3) 0.0365(10) Uani 1 1 d . . .
H20 H 0.3915 0.0301 0.7139 0.044 Uiso 1 1 calc R . .
C21 C 0.1075(6) 0.0431(5) 0.6501(4) 0.0438(11) Uani 1 1 d . . .
H21 H 0.0759 0.0213 0.6014 0.053 Uiso 1 1 calc R . .
C22 C 0.0072(6) 0.1040(5) 0.7223(4) 0.0438(11) Uani 1 1 d . . .
H22 H -0.0904 0.1209 0.7231 0.053 Uiso 1 1 calc R . .
C24 C 0.0984(10) -0.4912(8) 0.3249(6) 0.082(2) Uani 1 1 d . . .
H24A H 0.0376 -0.4596 0.2832 0.099 Uiso 1 1 calc R . .
H24B H 0.0671 -0.5756 0.3590 0.099 Uiso 1 1 calc R . .
N1 N 0.5198(4) -0.2652(4) 0.4577(3) 0.0360(8) Uani 1 1 d . . .
N2 N 0.2489(4) 0.0133(4) 0.6458(3) 0.0365(8) Uani 1 1 d . . .
O12A O 0.3314(19) 0.019(3) 0.2627(14) 0.067(9) Uani 0.30(4) 1 d P . .
O11A O 0.1385(13) 0.1757(11) 0.3429(15) 0.078(6) Uani 0.51(3) 1 d P . .
O1 O 0.8672(3) -0.4297(3) 0.1428(2) 0.0338(7) Uani 1 1 d . . .
O11 O 0.1397(11) 0.1865(10) 0.4142(15) 0.077(7) Uani 0.49(3) 1 d P . .
O12 O 0.260(3) 0.099(2) 0.2652(9) 0.124(10) Uani 0.70(4) 1 d P . .
O13 O 0.2123(5) -0.0381(5) 0.4102(4) 0.0702(13) Uani 1 1 d . . .
O14 O 0.3787(5) 0.1200(5) 0.3745(4) 0.0710(13) Uani 1 1 d . . .
S1 S 0.75783(15) -0.63641(12) 0.31455(9) 0.0431(3) Uani 1 1 d . . .
S2 S -0.08417(13) 0.21425(12) 0.88654(9) 0.0400(3) Uani 1 1 d . . .
C23 C 0.4784(17) -0.0360(14) 0.0519(8) 0.066(4) Uani 0.50 1 d P A -1
H23A H 0.4439 -0.0366 -0.0028 0.079 Uiso 0.50 1 calc PR A -1
H23B H 0.4180 0.0327 0.0899 0.079 Uiso 0.50 1 calc PR A -1
Cl1 Cl 0.6324(10) -0.0099(9) 0.0223(8) 0.172(3) Uani 0.50 1 d P A -1
Cl2 Cl 0.4712(7) -0.1986(7) 0.1200(6) 0.135(3) Uani 0.50 1 d P A -1
Cl3 Cl 0.2812(3) -0.5195(4) 0.2566(2) 0.1200(10) Uani 1 1 d . . .
Cl4 Cl 0.0734(4) -0.3767(3) 0.4036(2) 0.1259(10) Uani 1 1 d . . .
Cl5 Cl 0.25355(14) 0.08489(14) 0.35677(10) 0.0483(3) Uani 1 1 d . . .
Ag1 Ag 0.39120(4) -0.11082(4) 0.54228(2) 0.04084(17) Uani 1 1 d . . .

loop_
_atom_site_aniso_label
_atom_site_aniso_U_11
_atom_site_aniso_U_22
_atom_site_aniso_U_33
_atom_site_aniso_U_23
_atom_site_aniso_U_13
_atom_site_aniso_U_12
C1 0.054(3) 0.053(3) 0.034(2) -0.010(2) -0.011(2) -0.003(2)
C2 0.048(3) 0.050(3) 0.037(2) -0.004(2) -0.011(2) 0.007(2)
C3 0.042(2) 0.027(2) 0.030(2) -0.0014(17) 0.0035(18) -0.0074(18)
C4 0.044(3) 0.037(2) 0.039(2) -0.013(2) -0.008(2) -0.004(2)
C5 0.041(3) 0.037(2) 0.037(2) -0.011(2) -0.006(2) -0.002(2)
C6 0.042(3) 0.029(2) 0.037(2) -0.0099(19) 0.0028(19) 0.0006(19)
C7 0.041(3) 0.035(2) 0.051(3) -0.012(2) 0.004(2) -0.006(2)
C8 0.040(3) 0.047(3) 0.065(4) -0.027(3) 0.000(2) -0.008(2)
C9 0.038(2) 0.049(3) 0.045(3) -0.022(2) -0.007(2) 0.004(2)
C10 0.038(2) 0.031(2) 0.035(2) -0.0113(18) -0.0026(18) 0.0050(18)
C11 0.036(2) 0.034(2) 0.033(2) -0.0100(19) -0.0004(18) 0.0085(18)
C12 0.050(3) 0.044(3) 0.033(2) -0.007(2) -0.009(2) 0.010(2)
C13 0.059(3) 0.039(3) 0.032(2) 0.003(2) 0.000(2) 0.007(2)
C14 0.049(3) 0.033(2) 0.035(2) 0.000(2) 0.005(2) 0.001(2)
C15 0.038(2) 0.028(2) 0.031(2) -0.0085(18) 0.0021(18) 0.0019(18)
C16 0.037(2) 0.026(2) 0.0251(19) -0.0047(16) 0.0002(17) 0.0044(17)
C17 0.035(2) 0.029(2) 0.033(2) -0.0105(18) 0.0017(18) -0.0004(17)
C18 0.036(2) 0.024(2) 0.038(2) -0.0041(18) -0.0008(18) -0.0067(17)
C19 0.041(2) 0.029(2) 0.033(2) -0.0077(18) -0.0043(19) -0.0061(18)
C20 0.039(2) 0.029(2) 0.038(2) -0.0070(18) -0.0039(19) -0.0037(18)
C21 0.047(3) 0.044(3) 0.042(3) -0.012(2) -0.009(2) -0.011(2)
C22 0.036(2) 0.048(3) 0.047(3) -0.011(2) -0.007(2) -0.007(2)
C24 0.096(6) 0.070(5) 0.085(5) -0.003(4) -0.037(5) -0.004(4)
N1 0.044(2) 0.0325(19) 0.0279(18) -0.0059(15) -0.0021(16) -0.0062(16)
N2 0.042(2) 0.0316(19) 0.0331(19) -0.0079(16) -0.0030(16) -0.0079(16)
O12A 0.061(11) 0.101(19) 0.037(9) -0.031(10) -0.017(6) 0.023(9)
O11A 0.075(7) 0.060(6) 0.102(15) -0.003(6) -0.043(7) 0.015(5)
O1 0.0401(17) 0.0304(15) 0.0270(14) -0.0040(12) -0.0020(12) -0.0057(13)
O11 0.047(6) 0.054(6) 0.105(15) -0.001(6) 0.007(6) 0.012(4)
O12 0.21(2) 0.129(14) 0.075(7) 0.008(8) -0.095(11) -0.046(16)
O13 0.074(3) 0.057(3) 0.085(3) 0.011(2) -0.034(3) -0.015(2)
O14 0.059(3) 0.091(3) 0.078(3) -0.014(3) -0.033(2) -0.023(2)
S1 0.0541(7) 0.0283(6) 0.0347(6) -0.0006(5) 0.0020(5) 0.0014(5)
S2 0.0349(6) 0.0355(6) 0.0434(6) -0.0115(5) 0.0011(5) -0.0026(5)
C23 0.092(10) 0.071(8) 0.041(6) -0.013(6) -0.009(6) -0.041(8)
Cl1 0.150(7) 0.144(6) 0.215(9) -0.031(6) -0.040(6) -0.004(5)
Cl2 0.118(4) 0.145(5) 0.178(6) -0.062(5) -0.095(5) 0.032(4)
Cl3 0.0955(17) 0.160(3) 0.117(2) -0.0253(19) -0.0344(16) -0.0331(18)
Cl4 0.141(3) 0.119(2) 0.113(2) 0.0072(17) -0.0494(18) 0.0113(19)
Cl5 0.0408(6) 0.0494(7) 0.0592(8) 0.0014(6) -0.0243(6) -0.0052(5)
Ag1 0.0486(3) 0.0376(2) 0.0332(2) -0.01409(15) -0.00171(16) -0.00577(16)

loop_
_atom_type_symbol
_atom_type_description
_atom_type_scat_dispersion_real
_atom_type_scat_dispersion_imag
_atom_type_scat_source
C C 0.0033 0.0016 'International Tables Vol C Tables 4.2.6.8 and 6.1.1.4'
H H 0.0000 0.0000 'International Tables Vol C Tables 4.2.6.8 and 6.1.1.4'
N N 0.0061 0.0033 'International Tables Vol C Tables 4.2.6.8 and 6.1.1.4'
O O 0.0106 0.0060 'International Tables Vol C Tables 4.2.6.8 and 6.1.1.4'
S S 0.1246 0.1234 'International Tables Vol C Tables 4.2.6.8 and 6.1.1.4'
Cl Cl 0.1484 0.1585 'International Tables Vol C Tables 4.2.6.8 and 6.1.1.4'
Ag Ag -0.8971 1.1015 'International Tables Vol C Tables 4.2.6.8 and 6.1.1.4'

loop_
_geom_angle_atom_site_label_1
_geom_angle_atom_site_label_2
_geom_angle_atom_site_label_3
_geom_angle
_geom_angle_site_symmetry_1
_geom_angle_site_symmetry_3
_geom_angle_publ_flag
N1 C1 C2 123.5(5) . . ?
C1 C2 C3 118.8(5) . . ?
C4 C3 C2 118.4(4) . . ?
C4 C3 S1 124.5(4) . . ?
C2 C3 S1 117.1(4) . . ?
C3 C4 C5 119.0(5) . . ?
N1 C5 C4 123.0(5) . . ?
C7 C6 C17 116.2(5) . . ?
C7 C6 S1 123.0(4) . . ?
C17 C6 S1 120.8(4) . . ?
C6 C7 C8 121.0(5) . . ?
C9 C8 C7 121.4(5) . . ?
C8 C9 C10 118.8(5) . . ?
C9 C10 C17 118.8(5) . . ?
C9 C10 C11 136.3(5) . . ?
C17 C10 C11 104.8(4) . . ?
C16 C11 C12 119.2(5) . . ?
C16 C11 C10 105.4(4) . . ?
C12 C11 C10 135.4(5) . . ?
C13 C12 C11 118.1(5) . . ?
C14 C13 C12 121.7(5) . . ?
C13 C14 C15 121.6(5) . . ?
C16 C15 C14 115.9(5) . . ?
C16 C15 S2 122.2(4) . 2_656 ?
C14 C15 S2 121.6(4) . 2_656 ?
O1 C16 C15 124.4(4) . . ?
O1 C16 C11 112.2(4) . . ?
C15 C16 C11 123.4(4) . . ?
O1 C17 C10 112.5(4) . . ?
O1 C17 C6 123.9(4) . . ?
C10 C17 C6 123.6(5) . . ?
C22 C18 C19 118.3(4) . . ?
C22 C18 S2 116.4(4) . . ?
C19 C18 S2 125.3(4) . . ?
C20 C19 C18 119.1(5) . . ?
N2 C20 C19 122.7(5) . . ?
N2 C21 C22 123.4(5) . . ?
C21 C22 C18 119.1(5) . . ?
Cl4 C24 Cl3 112.9(5) . . ?
C5 N1 C1 117.3(4) . . ?
C5 N1 Ag1 122.2(3) . . ?
C1 N1 Ag1 120.1(3) . . ?
C21 N2 C20 117.4(4) . . ?
C21 N2 Ag1 120.6(3) . . ?
C20 N2 Ag1 121.4(3) . . ?
O12 O12A Cl5 57.8(10) . . ?
O11 O11A Cl5 75.8(9) . . ?
O11 O11A O12 127.8(11) . . ?
Cl5 O11A O12 53.2(8) . . ?
C16 O1 C17 105.1(4) . . ?
O11A O11 Cl5 60.8(8) . . ?
O12A O12 Cl5 83.6(11) . . ?
O12A O12 O11A 137.6(17) . . ?
Cl5 O12 O11A 55.8(10) . . ?
C6 S1 C3 101.6(2) . . ?
C18 S2 C15 103.4(2) . 2_656 ?
Cl1 C23 Cl2 106.4(11) . . ?
O12 Cl5 O11A 71.0(16) . . ?
O12 Cl5 O14 113.6(9) . . ?
O11A Cl5 O14 124.5(6) . . ?
O12 Cl5 O13 117.7(7) . . ?
O11A Cl5 O13 114.5(6) . . ?
O14 Cl5 O13 110.5(3) . . ?
O12 Cl5 O11 113.5(15) . . ?
O11A Cl5 O11 43.4(6) . . ?
O14 Cl5 O11 98.2(8) . . ?
O13 Cl5 O11 100.9(5) . . ?
O12 Cl5 O12A 38.6(7) . . ?
O11A Cl5 O12A 108.7(14) . . ?
O14 Cl5 O12A 98.3(7) . . ?
O13 Cl5 O12A 94.4(13) . . ?
O11 Cl5 O12A 151.9(13) . . ?
N2 Ag1 N1 169.43(14) . . ?
N2 Ag1 Ag1 92.95(11) . 2_656 ?
N1 Ag1 Ag1 96.24(11) . 2_656 ?

loop_
_geom_bond_atom_site_label_1
_geom_bond_atom_site_label_2
_geom_bond_distance
_geom_bond_site_symmetry_2
_geom_bond_publ_flag
C1 N1 1.338(7) . ?
C1 C2 1.381(8) . ?
C2 C3 1.382(7) . ?
C3 C4 1.377(7) . ?
C3 S1 1.769(5) . ?
C4 C5 1.393(7) . ?
C5 N1 1.332(6) . ?
C6 C7 1.392(8) . ?
C6 C17 1.401(7) . ?
C6 S1 1.767(5) . ?
C7 C8 1.406(9) . ?
C8 C9 1.385(8) . ?
C9 C10 1.395(7) . ?
C10 C17 1.398(7) . ?
C10 C11 1.462(7) . ?
C11 C16 1.397(7) . ?
C11 C12 1.399(7) . ?
C12 C13 1.391(8) . ?
C13 C14 1.381(8) . ?
C14 C15 1.402(7) . ?
C15 C16 1.394(7) . ?
C15 S2 1.773(5) 2_656 ?
C16 O1 1.379(5) . ?
C17 O1 1.380(6) . ?
C18 C22 1.384(7) . ?
C18 C19 1.397(7) . ?
C18 S2 1.768(5) . ?
C19 C20 1.368(6) . ?
C20 N2 1.356(6) . ?
C21 N2 1.340(7) . ?
C21 C22 1.368(7) . ?
C24 Cl4 1.705(9) . ?
C24 Cl3 1.762(10) . ?
N1 Ag1 2.151(4) . ?
N2 Ag1 2.150(4) . ?
O12A O12 0.987(17) . ?
O12A Cl5 1.572(14) . ?
O11A O11 1.088(16) . ?
O11A Cl5 1.381(10) . ?
O11A O12 1.58(3) . ?
O11 Cl5 1.535(12) . ?
O12 Cl5 1.338(9) . ?
O13 Cl5 1.422(5) . ?
O14 Cl5 1.416(4) . ?
S2 C15 1.773(5) 2_656 ?
C23 Cl1 1.474(17) . ?
C23 Cl2 1.806(16) . ?
Ag1 Ag1 3.1711(13) 2_656 ?
